data_4321946
loop_
_publ_author_name
'Hing W. Yim'
'Linh M. Tran'
'Ebern D. Dobbin'
'Daniel Rabinovich'
'Louise M. Liable-Sands'
'Christopher D. Incarvito'
'Kin-Chung Lam'
'Arnold L. Rheingold'

_publ_contact_author
;
     Dr. Daniel Rabinovich
     Department of Chemistry
     University of North Carolina at Charlotte
     9201 University City Blvd.
     Charlotte, NC  28223
     USA
;
_publ_contact_author_email DRabinov@email.uncc.edu
_publ_contact_author_fax '+704 547 3151'
_publ_contact_author_phone '+704 547 4442'
_publ_section_title
;
 Tris[(alkylthio)methyl]silanes: Syntheses and Structures of Chromium,
 Molybdenum, and Tungsten Complexes with a Tripodal Thioether Ligand
;
_journal_name_full 'Inorganic Chemistry'
_journal_page_first 2211
_journal_page_last 2215
_journal_paper_doi 10.1021/ic981001j
_journal_volume 38
_journal_year 1999
_chemical_formula_sum 'C10 H18 Cr O3 S3 Si'
_chemical_formula_weight 362.51
_chemical_name_systematic
;
 ?
;
_space_group_IT_number 14
_symmetry_cell_setting monoclinic
_symmetry_space_group_name_Hall '-P 2ybc'
_symmetry_space_group_name_H-M 'P 1 21/c 1'
_atom_sites_solution_hydrogens geom
_atom_sites_solution_primary direct
_atom_sites_solution_secondary difmap
_audit_creation_method SHELXL-97
_cell_angle_alpha 90.00
_cell_angle_beta 90.3653(6)
_cell_angle_gamma 90.00
_cell_formula_units_Z 8
_cell_length_a 8.1658(2)
_cell_length_b 15.0563(2)
_cell_length_c 26.5791(3)
_cell_measurement_temperature 173(2)
_cell_measurement_theta_max 28.0
_cell_measurement_theta_min 2.0
_cell_volume 3267.75(10)
_computing_cell_refinement 'Bruker SMART'
_computing_data_collection 'Bruker SMART'
_computing_data_reduction 'Bruker SHELXTL'
_computing_molecular_graphics 'Bruker SHELXTL'
_computing_publication_material 'Bruker SHELXTL'
_computing_structure_refinement 'SHELXL-97 (Sheldrick, 1997)'
_computing_structure_solution 'SHELXS-97 (Sheldrick, 1990)'
_diffrn_ambient_temperature 173(2)
_diffrn_measured_fraction_theta_full 0.974
_diffrn_measured_fraction_theta_max 0.974
_diffrn_measurement_device_type 'CCD area detector'
_diffrn_measurement_method 'phi and omega scans'
_diffrn_radiation_monochromator graphite
_diffrn_radiation_source 'fine-focus sealed tube'
_diffrn_radiation_type MoK\a
_diffrn_radiation_wavelength 0.71073
_diffrn_reflns_av_R_equivalents 0.0491
_diffrn_reflns_av_sigmaI/netI 0.0493
_diffrn_reflns_limit_h_max 9
_diffrn_reflns_limit_h_min -8
_diffrn_reflns_limit_k_max 10
_diffrn_reflns_limit_k_min -17
_diffrn_reflns_limit_l_max 31
_diffrn_reflns_limit_l_min -31
_diffrn_reflns_number 12246
_diffrn_reflns_theta_full 25.00
_diffrn_reflns_theta_max 25.00
_diffrn_reflns_theta_min 1.55
_exptl_absorpt_coefficient_mu 1.153
_exptl_absorpt_correction_type none
_exptl_crystal_colour Yellow
_exptl_crystal_density_diffrn 1.474
_exptl_crystal_density_method 'not measured'
_exptl_crystal_description Block
_exptl_crystal_F_000 1504
_exptl_crystal_size_max 0.25
_exptl_crystal_size_mid 0.25
_exptl_crystal_size_min 0.10
_refine_diff_density_max 0.553
_refine_diff_density_min -0.630
_refine_diff_density_rms 0.101
_refine_ls_extinction_method none
_refine_ls_goodness_of_fit_ref 1.255
_refine_ls_hydrogen_treatment mixed
_refine_ls_matrix_type full
_refine_ls_number_parameters 325
_refine_ls_number_reflns 5611
_refine_ls_number_restraints 0
_refine_ls_restrained_S_all 1.255
_refine_ls_R_factor_all 0.0654
_refine_ls_R_factor_gt 0.0474
_refine_ls_shift/su_max 0.010
_refine_ls_shift/su_mean 0.002
_refine_ls_structure_factor_coef Fsqd
_refine_ls_weighting_details 'calc w=1/[\s^2^(Fo^2^)+(0.1000P)^2^+0.0000P] where P=(Fo^2^+2Fc^2^)/3'
_refine_ls_weighting_scheme calc
_refine_ls_wR_factor_gt 0.1503
_refine_ls_wR_factor_ref 0.1702
_reflns_number_gt 4670
_reflns_number_total 5611
_reflns_threshold_expression >2sigma(I)
_cod_data_source_file ic981001j_1.cif
_cod_data_source_block drab06
_cod_original_cell_volume 3267.74(8)
_cod_database_code 4321946

loop_
_symmetry_equiv_pos_as_xyz
'x, y, z'
'-x, y+1/2, -z+1/2'
'-x, -y, -z'
'x, -y-1/2, z-1/2'

loop_
_atom_site_label
_atom_site_type_symbol
_atom_site_fract_x
_atom_site_fract_y
_atom_site_fract_z
_atom_site_U_iso_or_equiv
_atom_site_adp_type
_atom_site_occupancy
_atom_site_symmetry_multiplicity
_atom_site_calc_flag
_atom_site_refinement_flags
_atom_site_disorder_assembly
_atom_site_disorder_group
Cr1A Cr 0.41569(8) 0.77226(5) 0.48832(2) 0.0203(2) Uani 1 1 d . . .
Cr1B Cr 0.07883(8) 0.40875(5) 0.25767(2) 0.0219(2) Uani 1 1 d . . .
Si1A Si 0.77867(14) 0.63666(9) 0.53256(4) 0.0252(3) Uani 1 1 d . . .
S11A S 0.40916(13) 0.65107(8) 0.55010(4) 0.0250(3) Uani 1 1 d . . .
S21A S 0.61144(13) 0.69355(8) 0.43573(4) 0.0238(3) Uani 1 1 d . . .
S31A S 0.65431(12) 0.82843(7) 0.53573(4) 0.0222(3) Uani 1 1 d . . .
O1A O 0.1157(4) 0.6942(3) 0.43965(13) 0.0476(10) Uani 1 1 d . . .
O2A O 0.1767(4) 0.8844(2) 0.54573(14) 0.0398(9) Uani 1 1 d . . .
O3A O 0.4021(4) 0.9143(3) 0.40913(13) 0.0438(9) Uani 1 1 d . . .
C1A C 0.2333(6) 0.7244(3) 0.45823(17) 0.0303(11) Uani 1 1 d . . .
C2A C 0.2747(5) 0.8411(3) 0.52468(17) 0.0276(10) Uani 1 1 d . . .
C3A C 0.4127(5) 0.8581(3) 0.44001(17) 0.0289(10) Uani 1 1 d . . .
C4A C 0.9543(6) 0.5676(3) 0.55346(18) 0.0338(11) Uani 1 1 d . . .
H4AA H 0.9912 0.5874 0.5868 0.051 Uiso 1 1 calc R . .
H4AB H 1.0441 0.5737 0.5294 0.051 Uiso 1 1 calc R . .
H4AC H 0.9204 0.5053 0.5552 0.051 Uiso 1 1 calc R . .
C11A C 0.6064(5) 0.6259(4) 0.57884(17) 0.0330(11) Uani 1 1 d . . .
H11A H 0.6045 0.5645 0.5923 0.040 Uiso 1 1 calc R . .
H11B H 0.6260 0.6668 0.6074 0.040 Uiso 1 1 calc R . .
C12A C 0.3008(6) 0.6871(4) 0.60546(18) 0.0382(12) Uani 1 1 d . . .
H12A H 0.2984 0.6387 0.6301 0.057 Uiso 1 1 calc R . .
H12B H 0.1885 0.7036 0.5962 0.057 Uiso 1 1 calc R . .
H12C H 0.3567 0.7386 0.6202 0.057 Uiso 1 1 calc R . .
C21A C 0.7051(6) 0.5999(3) 0.46817(16) 0.0291(10) Uani 1 1 d . . .
H21A H 0.7987 0.5773 0.4484 0.035 Uiso 1 1 calc R . .
H21B H 0.6243 0.5513 0.4717 0.035 Uiso 1 1 calc R . .
C22A C 0.5062(6) 0.6382(4) 0.38443(17) 0.0360(12) Uani 1 1 d . . .
H22A H 0.5861 0.6068 0.3636 0.054 Uiso 1 1 calc R . .
H22B H 0.4481 0.6822 0.3639 0.054 Uiso 1 1 calc R . .
H22C H 0.4275 0.5955 0.3980 0.054 Uiso 1 1 calc R . .
C31A C 0.8342(5) 0.7572(3) 0.52852(17) 0.0262(10) Uani 1 1 d . . .
H31A H 0.9152 0.7715 0.5552 0.031 Uiso 1 1 calc R . .
H31B H 0.8856 0.7692 0.4956 0.031 Uiso 1 1 calc R . .
C32A C 0.7320(6) 0.9293(3) 0.50734(19) 0.0351(11) Uani 1 1 d . . .
H32A H 0.8267 0.9506 0.5267 0.053 Uiso 1 1 calc R . .
H32B H 0.6462 0.9748 0.5073 0.053 Uiso 1 1 calc R . .
H32C H 0.7652 0.9171 0.4727 0.053 Uiso 1 1 calc R . .
Si1B Si -0.28240(14) 0.53256(9) 0.19839(4) 0.0251(3) Uani 1 1 d . . .
S11B S -0.10692(14) 0.51182(8) 0.30080(4) 0.0268(3) Uani 1 1 d . . .
S21B S -0.16235(12) 0.34152(7) 0.21653(4) 0.0225(3) Uani 1 1 d . . .
S31B S 0.08812(13) 0.51043(8) 0.18485(4) 0.0245(3) Uani 1 1 d . . .
O1B O 0.0958(4) 0.2773(2) 0.34265(12) 0.0401(9) Uani 1 1 d . . .
O2B O 0.3811(4) 0.4912(3) 0.30253(14) 0.0468(10) Uani 1 1 d . . .
O3B O 0.3173(4) 0.2835(2) 0.20935(15) 0.0425(9) Uani 1 1 d . . .
C1B C 0.0830(5) 0.3297(3) 0.31019(17) 0.0277(10) Uani 1 1 d . . .
C2B C 0.2624(5) 0.4615(3) 0.28431(17) 0.0300(11) Uani 1 1 d . . .
C3B C 0.2197(5) 0.3314(3) 0.22666(18) 0.0303(10) Uani 1 1 d . . .
C4B C -0.4572(6) 0.5980(4) 0.17241(19) 0.0367(12) Uani 1 1 d . . .
H4BA H -0.5469 0.5985 0.1967 0.055 Uiso 1 1 calc R . .
H4BB H -0.4951 0.5709 0.1409 0.055 Uiso 1 1 calc R . .
H4BC H -0.4215 0.6591 0.1659 0.055 Uiso 1 1 calc R . .
C11B C -0.2091(6) 0.5883(3) 0.25783(17) 0.0317(11) Uani 1 1 d . . .
H11C H -0.1324 0.6366 0.2490 0.038 Uiso 1 1 calc R . .
H11D H -0.3040 0.6153 0.2751 0.038 Uiso 1 1 calc R . .
C12B C 0.0054(7) 0.5917(4) 0.33816(18) 0.0405(13) Uani 1 1 d . . .
H12D H -0.0717 0.6318 0.3549 0.061 Uiso 1 1 calc R . .
H12E H 0.0778 0.6262 0.3163 0.061 Uiso 1 1 calc R . .
H12F H 0.0711 0.5605 0.3636 0.061 Uiso 1 1 calc R . .
C21B C -0.3410(5) 0.4147(3) 0.21478(17) 0.0272(10) Uani 1 1 d . . .
H21C H -0.3950 0.4140 0.2480 0.033 Uiso 1 1 calc R . .
H21D H -0.4205 0.3922 0.1895 0.033 Uiso 1 1 calc R . .
C22B C -0.2467(6) 0.2519(3) 0.25429(17) 0.0318(11) Uani 1 1 d . . .
H22D H -0.3422 0.2266 0.2370 0.048 Uiso 1 1 calc R . .
H22E H -0.2798 0.2752 0.2871 0.048 Uiso 1 1 calc R . .
H22F H -0.1635 0.2057 0.2591 0.048 Uiso 1 1 calc R . .
C31B C -0.1058(5) 0.5291(3) 0.15304(16) 0.0274(10) Uani 1 1 d . . .
H31C H -0.1247 0.4811 0.1282 0.033 Uiso 1 1 calc R . .
H31D H -0.1009 0.5861 0.1345 0.033 Uiso 1 1 calc R . .
C32B C 0.1969(6) 0.4548(4) 0.13478(18) 0.0382(12) Uani 1 1 d . . .
H32D H 0.2023 0.4939 0.1054 0.057 Uiso 1 1 calc R . .
H32E H 0.1391 0.4000 0.1257 0.057 Uiso 1 1 calc R . .
H32F H 0.3081 0.4404 0.1462 0.057 Uiso 1 1 calc R . .

loop_
_atom_site_aniso_label
_atom_site_aniso_U_11
_atom_site_aniso_U_22
_atom_site_aniso_U_33
_atom_site_aniso_U_23
_atom_site_aniso_U_13
_atom_site_aniso_U_12
Cr1A 0.0195(4) 0.0213(4) 0.0200(3) -0.0020(3) -0.0005(3) 0.0005(3)
Cr1B 0.0218(4) 0.0241(4) 0.0198(4) 0.0006(3) 0.0000(3) -0.0004(3)
Si1A 0.0262(6) 0.0213(7) 0.0282(6) 0.0022(5) -0.0038(5) 0.0029(5)
S11A 0.0263(6) 0.0260(6) 0.0228(5) -0.0005(4) 0.0013(4) -0.0063(5)
S21A 0.0246(5) 0.0266(6) 0.0202(5) -0.0019(4) 0.0005(4) 0.0012(4)
S31A 0.0237(5) 0.0220(6) 0.0210(5) -0.0024(4) 0.0005(4) -0.0001(4)
O1A 0.0298(19) 0.069(3) 0.044(2) -0.024(2) -0.0061(16) -0.0104(19)
O2A 0.0323(18) 0.032(2) 0.055(2) -0.0155(17) 0.0116(16) -0.0023(16)
O3A 0.049(2) 0.045(2) 0.037(2) 0.0131(18) -0.0013(16) 0.0111(18)
C1A 0.034(3) 0.030(3) 0.027(2) -0.006(2) 0.004(2) 0.000(2)
C2A 0.028(2) 0.023(3) 0.032(2) -0.0024(19) 0.0053(19) -0.0014(19)
C3A 0.021(2) 0.037(3) 0.029(2) -0.001(2) -0.0039(18) 0.004(2)
C4A 0.033(2) 0.028(3) 0.041(3) -0.002(2) -0.005(2) 0.005(2)
C11A 0.030(2) 0.037(3) 0.032(2) 0.007(2) -0.0011(19) -0.006(2)
C12A 0.038(3) 0.044(3) 0.033(3) -0.001(2) 0.016(2) -0.008(2)
C21A 0.034(2) 0.021(2) 0.032(2) -0.0058(19) -0.0029(19) 0.005(2)
C22A 0.036(3) 0.049(3) 0.023(2) -0.008(2) -0.0033(19) 0.003(2)
C31A 0.023(2) 0.022(2) 0.034(2) -0.0001(19) -0.0044(18) -0.0006(18)
C32A 0.039(3) 0.022(3) 0.045(3) 0.001(2) -0.005(2) -0.005(2)
Si1B 0.0237(6) 0.0250(7) 0.0267(6) 0.0021(5) 0.0003(5) 0.0034(5)
S11B 0.0332(6) 0.0274(6) 0.0197(5) -0.0023(4) 0.0032(4) -0.0008(5)
S21B 0.0238(5) 0.0230(6) 0.0208(5) -0.0007(4) 0.0017(4) -0.0007(4)
S31B 0.0233(5) 0.0256(6) 0.0246(5) 0.0012(4) 0.0028(4) -0.0027(4)
O1B 0.048(2) 0.039(2) 0.0328(18) 0.0158(16) -0.0075(15) 0.0036(17)
O2B 0.0297(19) 0.063(3) 0.048(2) -0.0118(19) -0.0060(16) -0.0089(18)
O3B 0.0313(18) 0.024(2) 0.072(3) 0.0014(17) 0.0183(17) 0.0059(15)
C1B 0.023(2) 0.029(3) 0.031(2) -0.006(2) -0.0006(18) -0.0035(19)
C2B 0.026(2) 0.036(3) 0.028(2) -0.007(2) 0.0041(18) -0.003(2)
C3B 0.029(2) 0.025(3) 0.037(3) 0.008(2) -0.0008(19) -0.003(2)
C4B 0.030(2) 0.040(3) 0.040(3) 0.001(2) 0.000(2) 0.013(2)
C11B 0.041(3) 0.027(3) 0.028(2) -0.0001(19) 0.000(2) 0.007(2)
C12B 0.058(3) 0.037(3) 0.026(2) -0.005(2) -0.006(2) -0.005(3)
C21B 0.022(2) 0.029(3) 0.031(2) 0.0036(19) 0.0006(18) -0.0044(19)
C22B 0.036(3) 0.025(3) 0.035(2) 0.008(2) 0.002(2) -0.003(2)
C31B 0.024(2) 0.034(3) 0.024(2) 0.0050(19) -0.0007(17) -0.0030(19)
C32B 0.042(3) 0.041(3) 0.031(3) 0.006(2) 0.014(2) 0.013(2)

loop_
_atom_type_symbol
_atom_type_description
_atom_type_scat_dispersion_real
_atom_type_scat_dispersion_imag
_atom_type_scat_source
C C 0.0033 0.0016 'International Tables Vol C Tables 4.2.6.8 and 6.1.1.4'
H H 0.0000 0.0000 'International Tables Vol C Tables 4.2.6.8 and 6.1.1.4'
O O 0.0106 0.0060 'International Tables Vol C Tables 4.2.6.8 and 6.1.1.4'
Si Si 0.0817 0.0704 'International Tables Vol C Tables 4.2.6.8 and 6.1.1.4'
S S 0.1246 0.1234 'International Tables Vol C Tables 4.2.6.8 and 6.1.1.4'
Cr Cr 0.3209 0.6236 'International Tables Vol C Tables 4.2.6.8 and 6.1.1.4'

loop_
_geom_angle_atom_site_label_1
_geom_angle_atom_site_label_2
_geom_angle_atom_site_label_3
_geom_angle
_geom_angle_site_symmetry_1
_geom_angle_site_symmetry_3
_geom_angle_publ_flag
C3A Cr1A C2A 88.0(2) . . ?
C3A Cr1A C1A 87.9(2) . . ?
C2A Cr1A C1A 86.6(2) . . ?
C3A Cr1A S21A 86.94(14) . . ?
C2A Cr1A S21A 174.48(15) . . ?
C1A Cr1A S21A 95.33(14) . . ?
C3A Cr1A S11A 176.54(15) . . ?
C2A Cr1A S11A 92.95(15) . . ?
C1A Cr1A S11A 88.79(16) . . ?
S21A Cr1A S11A 92.25(4) . . ?
C3A Cr1A S31A 97.12(15) . . ?
C2A Cr1A S31A 91.93(15) . . ?
C1A Cr1A S31A 174.69(15) . . ?
S21A Cr1A S31A 86.60(4) . . ?
S11A Cr1A S31A 86.19(4) . . ?
C3B Cr1B C2B 86.3(2) . . ?
C3B Cr1B C1B 85.5(2) . . ?
C2B Cr1B C1B 88.6(2) . . ?
C3B Cr1B S11B 178.86(15) . . ?
C2B Cr1B S11B 92.97(15) . . ?
C1B Cr1B S11B 93.61(14) . . ?
C3B Cr1B S21B 92.36(15) . . ?
C2B Cr1B S21B 176.30(15) . . ?
C1B Cr1B S21B 94.71(14) . . ?
S11B Cr1B S21B 88.42(4) . . ?
C3B Cr1B S31B 91.09(15) . . ?
C2B Cr1B S31B 90.28(16) . . ?
C1B Cr1B S31B 176.49(14) . . ?
S11B Cr1B S31B 89.79(4) . . ?
S21B Cr1B S31B 86.29(4) . . ?
C4A Si1A C31A 111.9(2) . . ?
C4A Si1A C11A 109.6(2) . . ?
C31A Si1A C11A 107.7(2) . . ?
C4A Si1A C21A 110.3(2) . . ?
C31A Si1A C21A 107.9(2) . . ?
C11A Si1A C21A 109.4(2) . . ?
C12A S11A C11A 99.1(2) . . ?
C12A S11A Cr1A 109.54(19) . . ?
C11A S11A Cr1A 114.40(16) . . ?
C22A S21A C21A 101.3(2) . . ?
C22A S21A Cr1A 110.25(16) . . ?
C21A S21A Cr1A 112.35(15) . . ?
C32A S31A C31A 99.4(2) . . ?
C32A S31A Cr1A 110.66(17) . . ?
C31A S31A Cr1A 112.23(15) . . ?
O1A C1A Cr1A 179.0(4) . . ?
O2A C2A Cr1A 175.8(4) . . ?
O3A C3A Cr1A 176.5(4) . . ?
S11A C11A Si1A 111.8(2) . . ?
S21A C21A Si1A 109.4(2) . . ?
S31A C31A Si1A 111.5(2) . . ?
C4B Si1B C11B 108.3(2) . . ?
C4B Si1B C31B 111.4(2) . . ?
C11B Si1B C31B 108.0(2) . . ?
C4B Si1B C21B 112.8(2) . . ?
C11B Si1B C21B 107.7(2) . . ?
C31B Si1B C21B 108.5(2) . . ?
C12B S11B C11B 98.8(2) . . ?
C12B S11B Cr1B 111.35(18) . . ?
C11B S11B Cr1B 112.84(15) . . ?
C22B S21B C21B 99.0(2) . . ?
C22B S21B Cr1B 111.34(17) . . ?
C21B S21B Cr1B 113.52(15) . . ?
C32B S31B C31B 99.2(2) . . ?
C32B S31B Cr1B 107.89(17) . . ?
C31B S31B Cr1B 115.53(15) . . ?
O1B C1B Cr1B 175.4(4) . . ?
O2B C2B Cr1B 176.6(5) . . ?
O3B C3B Cr1B 175.4(4) . . ?
S11B C11B Si1B 112.8(3) . . ?
S21B C21B Si1B 111.6(2) . . ?
S31B C31B Si1B 112.0(2) . . ?

loop_
_geom_bond_atom_site_label_1
_geom_bond_atom_site_label_2
_geom_bond_distance
_geom_bond_site_symmetry_2
_geom_bond_publ_flag
Cr1A C3A 1.822(5) . ?
Cr1A C2A 1.830(4) . ?
Cr1A C1A 1.833(5) . ?
Cr1A S21A 2.4376(12) . ?
Cr1A S11A 2.4555(13) . ?
Cr1A S31A 2.4634(12) . ?
Cr1B C3B 1.836(5) . ?
Cr1B C2B 1.834(5) . ?
Cr1B C1B 1.834(5) . ?
Cr1B S11B 2.4587(13) . ?
Cr1B S21B 2.4641(12) . ?
Cr1B S31B 2.4694(13) . ?
Si1A C4A 1.853(5) . ?
Si1A C31A 1.874(5) . ?
Si1A C11A 1.881(5) . ?
Si1A C21A 1.893(5) . ?
S11A C12A 1.805(4) . ?
S11A C11A 1.818(5) . ?
S21A C22A 1.810(5) . ?
S21A C21A 1.819(5) . ?
S31A C32A 1.812(5) . ?
S31A C31A 1.830(4) . ?
O1A C1A 1.169(6) . ?
O2A C2A 1.176(5) . ?
O3A C3A 1.182(6) . ?
Si1B C4B 1.864(5) . ?
Si1B C11B 1.883(5) . ?
Si1B C31B 1.886(4) . ?
Si1B C21B 1.889(5) . ?
S11B C12B 1.807(5) . ?
S11B C11B 1.820(5) . ?
S21B C22B 1.819(5) . ?
S21B C21B 1.829(5) . ?
S31B C32B 1.810(5) . ?
S31B C31B 1.812(4) . ?
O1B C1B 1.173(6) . ?
O2B C2B 1.170(6) . ?
O3B C3B 1.172(6) . ?
